data_7131479
loop_
_publ_author_name
'Jiang, Qianwen'
'Xie, Wansen'
'Yang, Xiaoyu'

_publ_section_title
;
 Asymmetric synthesis of highly sterically congested &#x3b1;-tertiary
 amines <i>via</i> organocatalyzed kinetic resolution.
;
_journal_issue 32
_journal_name_full 'Chemical communications (Cambridge, England)'
_journal_page_first 4762
_journal_page_last 4765
_journal_paper_doi 10.1039/d3cc00653k
_journal_volume 59
_journal_year 2023
_chemical_absolute_configuration ad
_chemical_formula_moiety 'C21 H20 N'
_chemical_formula_sum 'C21 H20 N'
_chemical_formula_weight 286.38
_space_group_crystal_system orthorhombic
_space_group_IT_number 19
_space_group_name_Hall 'P 2ac 2ab'
_space_group_name_H-M_alt 'P 21 21 21'
_atom_sites_solution_hydrogens geom
_atom_sites_solution_primary dual
_audit_creation_date 2022-03-02
_audit_creation_method
;
Olex2 1.3
(compiled 2020.11.12 svn.r5f609507 for OlexSys, GUI svn.r6408)
;
_audit_update_record
;
2023-02-07 deposited with the CCDC.	2023-03-24 downloaded from the CCDC.
;
_cell_angle_alpha 90
_cell_angle_beta 90
_cell_angle_gamma 90
_cell_formula_units_Z 8
_cell_length_a 11.3035(4)
_cell_length_b 14.6331(5)
_cell_length_c 19.5647(6)
_cell_measurement_reflns_used 9913
_cell_measurement_temperature 150.0
_cell_measurement_theta_max 77.16
_cell_measurement_theta_min 4.94
_cell_volume 3236.10(19)
_computing_cell_refinement 'SAINT V8.40B (?, 2016)'
_computing_data_reduction 'SAINT V8.40B (?, 2016)'
_computing_molecular_graphics 'Olex2 1.3 (Dolomanov et al., 2009)'
_computing_publication_material 'Olex2 1.3 (Dolomanov et al., 2009)'
_computing_structure_refinement 'SHELXL 2018/3 (Sheldrick, 2015)'
_computing_structure_solution 'SHELXT 2018/2 (Sheldrick, 2018)'
_diffrn_ambient_temperature 150.0
_diffrn_measured_fraction_theta_full 0.999
_diffrn_measured_fraction_theta_max 0.997
_diffrn_measurement_device_type 'Bruker APEX-II CCD'
_diffrn_measurement_method '\f and \w scans'
_diffrn_radiation_type CuK\a
_diffrn_radiation_wavelength 1.54178
_diffrn_reflns_av_R_equivalents 0.0475
_diffrn_reflns_av_unetI/netI 0.0327
_diffrn_reflns_Laue_measured_fraction_full 0.999
_diffrn_reflns_Laue_measured_fraction_max 0.997
_diffrn_reflns_limit_h_max 14
_diffrn_reflns_limit_h_min -14
_diffrn_reflns_limit_k_max 18
_diffrn_reflns_limit_k_min -18
_diffrn_reflns_limit_l_max 19
_diffrn_reflns_limit_l_min -24
_diffrn_reflns_number 48265
_diffrn_reflns_point_group_measured_fraction_full 0.998
_diffrn_reflns_point_group_measured_fraction_max 0.995
_diffrn_reflns_theta_full 67.679
_diffrn_reflns_theta_max 77.398
_diffrn_reflns_theta_min 3.772
_diffrn_source_current 1.0
_diffrn_source_power 0.05
_diffrn_source_voltage 50.0
_diffrn_standards_number 0
_exptl_absorpt_coefficient_mu 0.513
_exptl_absorpt_correction_T_max 0.0891
_exptl_absorpt_correction_T_min 0.0105
_exptl_absorpt_correction_type multi-scan
_exptl_absorpt_process_details
;
SADABS-2016/2 (Bruker,2016/2) was used for absorption correction.
wR2(int) was 0.1735 before and 0.1178 after correction.
The Ratio of minimum to maximum transmission is 0.1178.
The \l/2 correction factor is Not present.
;
_exptl_crystal_colour colourless
_exptl_crystal_colour_primary colourless
_exptl_crystal_density_diffrn 1.176
_exptl_crystal_description block
_exptl_crystal_F_000 1224
_exptl_crystal_size_max 0.2
_exptl_crystal_size_mid 0.15
_exptl_crystal_size_min 0.1
_refine_diff_density_max 0.456
_refine_diff_density_min -0.169
_refine_diff_density_rms 0.076
_refine_ls_abs_structure_details
;
 Flack x determined using 2589 quotients [(I+)-(I-)]/[(I+)+(I-)]
 (Parsons, Flack and Wagner, Acta Cryst. B69 (2013) 249-259).
;
_refine_ls_abs_structure_Flack -0.1(2)
_refine_ls_extinction_method none
_refine_ls_goodness_of_fit_ref 1.075
_refine_ls_hydrogen_treatment constr
_refine_ls_matrix_type full
_refine_ls_number_parameters 401
_refine_ls_number_reflns 6839
_refine_ls_number_restraints 0
_refine_ls_restrained_S_all 1.075
_refine_ls_R_factor_all 0.0689
_refine_ls_R_factor_gt 0.0665
_refine_ls_shift/su_max 0.000
_refine_ls_shift/su_mean 0.000
_refine_ls_structure_factor_coef Fsqd
_refine_ls_weighting_details 'w=1/[\s^2^(Fo^2^)+(0.1338P)^2^+0.0206P] where P=(Fo^2^+2Fc^2^)/3'
_refine_ls_weighting_scheme calc
_refine_ls_wR_factor_gt 0.1695
_refine_ls_wR_factor_ref 0.1737
_reflns_Friedel_coverage 0.783
_reflns_Friedel_fraction_full 0.996
_reflns_Friedel_fraction_max 0.992
_reflns_number_gt 6317
_reflns_number_total 6839
_reflns_threshold_expression 'I > 2\s(I)'
_cod_data_source_file d3cc00653k2.cif
_cod_data_source_block cu_7_4_s_0m
_cod_depositor_comments 'Adding full bibliography for 7131479.cif.'
_cod_database_code 7131479
_shelx_shelxl_version_number 2018/3
_shelx_space_group_comment
;
The symmetry employed for this shelxl refinement is uniquely defined
by the following loop, which should always be used as a source of
symmetry information in preference to the above space-group names.
They are only intended as comments.
;
_shelx_estimated_absorpt_t_max 0.951
_shelx_estimated_absorpt_t_min 0.904
_olex2_refinement_description
;
1. Fixed Uiso
 At 1.2 times of:
  All C(H) groups
 At 1.5 times of:
  All C(H,H,H) groups
2.a Aromatic/amide H refined with riding coordinates:
 C006(H006), C007(H007), C008(H008), C00A(H00G), C00E(H00J), C00F(H00K),
 C00H(H00H), C00I(H00I), C00M(H00M), C00N(H00N), C00P(H00Q), C00R(H00R),
 C00S(H00S), C00T(H00T), C00U(H00U), C00V(H00V), C00W(H00W), C00X(H00X),
 C00Z(H00Z), C010(H010), C011(H011), C012(H012), C013(H013), C014(H014),
 C015(H015), C016(H016), C017(H017), C018(H018)
2.b Idealised Me refined as rotating group:
 C009(H00A,H00B,H00C), C00B(H00D,H00E,H00F), C00K(H00L,H00O,H00P), C00Y(H00Y,H,
 HA)
;
_olex2_submission_special_instructions 'No special instructions were received'

loop_
_space_group_symop_operation_xyz
'x, y, z'
'-x+1/2, -y, z+1/2'
'-x, y+1/2, -z+1/2'
'x+1/2, -y+1/2, -z'

loop_
_atom_site_label
_atom_site_type_symbol
_atom_site_fract_x
_atom_site_fract_y
_atom_site_fract_z
_atom_site_U_iso_or_equiv
_atom_site_adp_type
_atom_site_occupancy
_atom_site_site_symmetry_order
_atom_site_calc_flag
_atom_site_refinement_flags_posn
_atom_site_refinement_flags_adp
_atom_site_refinement_flags_occupancy
_atom_site_disorder_assembly
_atom_site_disorder_group
N001 N 0.55961(19) 0.75929(17) 0.69872(11) 0.0628(5) Uani 1 1 d . . . . .
N002 N 0.4005(2) 0.28813(18) 0.33422(12) 0.0658(5) Uani 1 1 d . . . . .
C003 C 0.4908(2) 0.79537(19) 0.75093(14) 0.0603(5) Uani 1 1 d . . . . .
C004 C 0.3769(2) 0.61401(19) 0.66850(13) 0.0633(6) Uani 1 1 d . . . . .
C005 C 0.3975(2) 0.69271(18) 0.62845(12) 0.0595(5) Uani 1 1 d . . . . .
C006 C 0.5805(3) 0.6156(2) 0.54413(13) 0.0653(6) Uani 1 1 d . . . . .
H006 H 0.500021 0.610778 0.530688 0.078 Uiso 1 1 calc R U . . .
C007 C 0.3665(3) 0.8660(2) 0.86412(16) 0.0729(7) Uani 1 1 d . . . . .
H007 H 0.324830 0.890106 0.902239 0.087 Uiso 1 1 calc R U . . .
C008 C 0.3824(2) 0.8413(2) 0.74220(14) 0.0623(6) Uani 1 1 d . . . . .
H008 H 0.350122 0.848251 0.697680 0.075 Uiso 1 1 calc R U . . .
C009 C 0.4690(3) 0.5693(2) 0.71336(16) 0.0705(7) Uani 1 1 d . . . . .
H00A H 0.544778 0.567254 0.689076 0.106 Uiso 1 1 calc R U . . .
H00B H 0.443883 0.506912 0.724514 0.106 Uiso 1 1 calc R U . . .
H00C H 0.478053 0.604564 0.755604 0.106 Uiso 1 1 calc R U . . .
C00A C 0.2230(3) 0.4534(2) 0.47700(17) 0.0760(7) Uani 1 1 d . . . . .
H00G H 0.181278 0.491671 0.507965 0.091 Uiso 1 1 calc R U . . .
C00B C 0.5208(3) 0.8309(2) 0.58795(15) 0.0683(6) Uani 1 1 d . . . . .
H00D H 0.462399 0.872956 0.607465 0.102 Uiso 1 1 calc R U . . .
H00E H 0.501329 0.818994 0.539967 0.102 Uiso 1 1 calc R U . . .
H00F H 0.599740 0.858375 0.590864 0.102 Uiso 1 1 calc R U . . .
C00C C 0.6405(2) 0.3773(2) 0.31924(14) 0.0652(6) Uani 1 1 d . . . . .
C00D C 0.5106(2) 0.2358(2) 0.34082(13) 0.0614(6) Uani 1 1 d . . . . .
C00E C 0.3382(3) 0.4264(2) 0.49045(14) 0.0718(7) Uani 1 1 d . . . . .
H00J H 0.375817 0.446893 0.531063 0.086 Uiso 1 1 calc R U . . .
C00F C 0.5984(3) 0.0961(2) 0.15081(15) 0.0746(7) Uani 1 1 d . . . . .
H00K H 0.618515 0.064384 0.110055 0.090 Uiso 1 1 calc R U . . .
C00G C 0.3467(2) 0.34068(19) 0.38502(14) 0.0637(6) Uani 1 1 d . . . . .
C00H C 0.3054(3) 0.7256(2) 0.58805(14) 0.0675(6) Uani 1 1 d . . . . .
H00H H 0.318549 0.778189 0.560646 0.081 Uiso 1 1 calc R U . . .
C00I C 0.6650(3) 0.5599(2) 0.51316(15) 0.0707(7) Uani 1 1 d . . . . .
H00I H 0.641665 0.516599 0.479575 0.085 Uiso 1 1 calc R U . . .
C00J C 0.5193(2) 0.74015(19) 0.62824(13) 0.0603(5) Uani 1 1 d . . . . .
C00K C 0.5688(3) 0.4070(2) 0.25782(15) 0.0748(7) Uani 1 1 d . . . . .
H00L H 0.558314 0.354999 0.226826 0.112 Uiso 1 1 calc R U . . .
H00O H 0.610348 0.456269 0.233889 0.112 Uiso 1 1 calc R U . . .
H00P H 0.491137 0.428893 0.272977 0.112 Uiso 1 1 calc R U . . .
C00L C 0.6127(2) 0.67826(19) 0.59464(13) 0.0619(6) Uani 1 1 d . . . . .
C00M C 0.7826(3) 0.5676(2) 0.53130(15) 0.0724(7) Uani 1 1 d . . . . .
H00M H 0.840101 0.529155 0.510672 0.087 Uiso 1 1 calc R U . . .
C00N C 0.3226(2) 0.8763(2) 0.79822(15) 0.0667(6) Uani 1 1 d . . . . .
H00N H 0.250223 0.907975 0.791427 0.080 Uiso 1 1 calc R U . . .
C00O C 0.6140(2) 0.3002(2) 0.35919(13) 0.0618(5) Uani 1 1 d . . . . .
C00P C 0.6779(3) 0.1011(2) 0.20485(16) 0.0710(7) Uani 1 1 d . . . . .
H00Q H 0.753212 0.072756 0.201015 0.085 Uiso 1 1 calc R U . . .
C00Q C 0.5377(2) 0.18986(19) 0.27167(13) 0.0614(6) Uani 1 1 d . . . . .
C00R C 0.6479(3) 0.1471(2) 0.26434(15) 0.0670(6) Uani 1 1 d . . . . .
H00R H 0.703209 0.149637 0.300857 0.080 Uiso 1 1 calc R U . . .
C00S C 0.7392(3) 0.4301(2) 0.33697(18) 0.0760(7) Uani 1 1 d . . . . .
H00S H 0.758871 0.481310 0.309401 0.091 Uiso 1 1 calc R U . . .
C00T C 0.7322(2) 0.6871(2) 0.61072(15) 0.0693(7) Uani 1 1 d . . . . .
H00T H 0.756529 0.731423 0.643275 0.083 Uiso 1 1 calc R U . . .
C00U C 0.2297(3) 0.3678(2) 0.37247(17) 0.0717(7) Uani 1 1 d . . . . .
H00U H 0.190981 0.347401 0.332167 0.086 Uiso 1 1 calc R U . . .
C00V C 0.3998(3) 0.3699(2) 0.44568(14) 0.0670(6) Uani 1 1 d . . . . .
H00V H 0.478154 0.351123 0.456381 0.080 Uiso 1 1 calc R U . . .
C00W C 0.6860(2) 0.2809(2) 0.41550(15) 0.0694(7) Uani 1 1 d . . . . .
H00W H 0.668957 0.228957 0.442931 0.083 Uiso 1 1 calc R U . . .
C00X C 0.8164(3) 0.6315(3) 0.57957(16) 0.0740(7) Uani 1 1 d . . . . .
H00X H 0.897530 0.637515 0.591531 0.089 Uiso 1 1 calc R U . . .
C00Y C 0.4935(3) 0.1581(2) 0.39359(15) 0.0706(7) Uani 1 1 d . . . . .
H00Y H 0.479606 0.184620 0.438895 0.106 Uiso 1 1 calc R U . . .
H H 0.564640 0.119944 0.394882 0.106 Uiso 1 1 calc R U . . .
HA H 0.425301 0.120708 0.380403 0.106 Uiso 1 1 calc R U . . .
C00Z C 0.1703(3) 0.4232(3) 0.4173(2) 0.0788(8) Uani 1 1 d . . . . .
H00Z H 0.091465 0.441175 0.407237 0.095 Uiso 1 1 calc R U . . .
C010 C 0.4723(3) 0.8199(2) 0.87296(14) 0.0724(7) Uani 1 1 d . . . . .
H010 H 0.502894 0.811921 0.917794 0.087 Uiso 1 1 calc R U . . .
C011 C 0.4595(3) 0.1852(2) 0.21700(15) 0.0692(6) Uani 1 1 d . . . . .
H011 H 0.384672 0.214430 0.220278 0.083 Uiso 1 1 calc R U . . .
C012 C 0.7822(3) 0.3361(3) 0.43231(17) 0.0793(9) Uani 1 1 d . . . . .
H012 H 0.829286 0.322198 0.471143 0.095 Uiso 1 1 calc R U . . .
C013 C 0.1748(3) 0.6087(3) 0.62679(18) 0.0784(8) Uani 1 1 d . . . . .
H013 H 0.099132 0.580488 0.627102 0.094 Uiso 1 1 calc R U . . .
C014 C 0.5347(2) 0.7852(2) 0.81767(14) 0.0659(6) Uani 1 1 d . . . . .
H014 H 0.607634 0.754417 0.824990 0.079 Uiso 1 1 calc R U . . .
C015 C 0.1956(3) 0.6843(3) 0.58648(16) 0.0761(8) Uani 1 1 d . . . . .
H015 H 0.134844 0.707742 0.557863 0.091 Uiso 1 1 calc R U . . .
C016 C 0.2645(3) 0.5747(2) 0.66637(17) 0.0738(7) Uani 1 1 d . . . . .
H016 H 0.249598 0.522096 0.693524 0.089 Uiso 1 1 calc R U . . .
C017 C 0.4890(3) 0.1382(2) 0.15747(15) 0.0754(7) Uani 1 1 d . . . . .
H017 H 0.433674 0.135046 0.121011 0.091 Uiso 1 1 calc R U . . .
C018 C 0.8085(3) 0.4106(3) 0.3926(2) 0.0814(9) Uani 1 1 d . . . . .
H018 H 0.874249 0.448361 0.403476 0.098 Uiso 1 1 calc R U . . .

loop_
_atom_site_aniso_label
_atom_site_aniso_U_11
_atom_site_aniso_U_22
_atom_site_aniso_U_33
_atom_site_aniso_U_23
_atom_site_aniso_U_13
_atom_site_aniso_U_12
N001 0.0567(10) 0.0711(13) 0.0607(10) -0.0044(9) -0.0018(8) 0.0032(9)
N002 0.0579(11) 0.0749(14) 0.0645(11) -0.0048(10) -0.0035(8) 0.0015(10)
C003 0.0581(12) 0.0593(13) 0.0635(12) -0.0009(10) -0.0005(9) -0.0050(10)
C004 0.0636(14) 0.0639(14) 0.0625(12) -0.0020(10) 0.0036(10) 0.0027(11)
C005 0.0586(12) 0.0632(13) 0.0566(10) -0.0040(10) -0.0004(9) 0.0035(10)
C006 0.0663(14) 0.0691(15) 0.0607(12) -0.0015(11) 0.0038(10) -0.0010(12)
C007 0.0770(16) 0.0712(16) 0.0704(14) -0.0125(13) 0.0113(12) -0.0086(13)
C008 0.0605(13) 0.0618(14) 0.0647(12) 0.0006(10) -0.0004(10) -0.0012(10)
C009 0.0736(16) 0.0657(15) 0.0722(15) 0.0090(12) 0.0042(12) 0.0081(13)
C00A 0.0763(17) 0.0710(17) 0.0807(17) 0.0006(14) 0.0146(14) 0.0058(14)
C00B 0.0682(14) 0.0651(15) 0.0714(14) 0.0055(12) 0.0050(11) 0.0003(12)
C00C 0.0643(14) 0.0655(15) 0.0657(13) -0.0050(11) 0.0024(10) -0.0010(11)
C00D 0.0561(12) 0.0674(14) 0.0608(12) 0.0007(10) -0.0023(9) 0.0000(11)
C00E 0.0817(17) 0.0719(17) 0.0618(13) 0.0014(12) 0.0050(12) 0.0006(14)
C00F 0.0885(19) 0.0688(16) 0.0665(14) -0.0055(12) 0.0067(13) -0.0004(15)
C00G 0.0625(13) 0.0618(14) 0.0669(13) 0.0038(10) 0.0045(10) 0.0004(11)
C00H 0.0660(14) 0.0759(17) 0.0606(12) -0.0012(11) -0.0045(10) 0.0029(12)
C00I 0.0795(17) 0.0688(15) 0.0637(13) -0.0015(11) 0.0075(12) 0.0018(13)
C00J 0.0576(12) 0.0643(14) 0.0591(12) 0.0005(10) 0.0000(9) 0.0005(10)
C00K 0.0888(19) 0.0675(16) 0.0682(14) 0.0033(12) -0.0010(13) -0.0051(15)
C00L 0.0612(13) 0.0655(14) 0.0589(11) 0.0027(10) 0.0022(9) 0.0025(11)
C00M 0.0757(17) 0.0737(17) 0.0679(14) 0.0049(12) 0.0136(12) 0.0132(14)
C00N 0.0609(13) 0.0614(14) 0.0778(15) -0.0027(11) 0.0064(12) 0.0000(11)
C00O 0.0556(11) 0.0685(14) 0.0612(11) -0.0036(11) 0.0005(9) 0.0027(11)
C00P 0.0705(16) 0.0637(15) 0.0789(16) 0.0014(12) 0.0084(13) 0.0041(12)
C00Q 0.0633(13) 0.0586(13) 0.0623(12) 0.0024(10) 0.0040(10) -0.0052(11)
C00R 0.0667(14) 0.0662(15) 0.0681(13) 0.0015(11) 0.0009(11) 0.0006(12)
C00S 0.0724(17) 0.0724(17) 0.0834(17) -0.0125(14) 0.0115(13) -0.0061(13)
C00T 0.0607(13) 0.0810(18) 0.0662(13) -0.0062(12) 0.0035(10) 0.0000(13)
C00U 0.0625(14) 0.0724(17) 0.0803(16) -0.0014(13) -0.0022(12) -0.0020(13)
C00V 0.0634(13) 0.0718(16) 0.0658(13) 0.0055(12) 0.0018(11) 0.0026(12)
C00W 0.0604(13) 0.0826(18) 0.0652(13) -0.0044(12) -0.0029(10) 0.0077(12)
C00X 0.0606(14) 0.091(2) 0.0704(14) 0.0010(14) 0.0059(11) 0.0046(14)
C00Y 0.0711(15) 0.0737(17) 0.0669(14) 0.0074(12) 0.0047(11) -0.0031(13)
C00Z 0.0567(14) 0.0793(19) 0.100(2) -0.0013(16) 0.0051(14) 0.0081(13)
C010 0.0740(15) 0.0830(18) 0.0601(13) -0.0042(12) -0.0017(11) -0.0085(14)
C011 0.0655(14) 0.0750(17) 0.0672(13) -0.0041(12) -0.0001(11) 0.0002(13)
C012 0.0597(14) 0.102(2) 0.0763(16) -0.0210(16) -0.0093(12) 0.0128(15)
C013 0.0614(14) 0.088(2) 0.0859(18) -0.0136(15) 0.0040(13) -0.0091(14)
C014 0.0598(13) 0.0733(16) 0.0646(13) -0.0004(11) -0.0047(10) -0.0049(12)
C015 0.0635(15) 0.091(2) 0.0739(15) -0.0098(15) -0.0096(11) 0.0065(14)
C016 0.0725(16) 0.0711(17) 0.0777(16) -0.0042(13) 0.0101(13) -0.0090(13)
C017 0.0800(18) 0.0814(18) 0.0649(14) -0.0051(13) -0.0050(12) -0.0016(15)
C018 0.0570(13) 0.089(2) 0.098(2) -0.0299(18) 0.0038(13) -0.0053(13)

loop_
_atom_type_symbol
_atom_type_description
_atom_type_scat_dispersion_real
_atom_type_scat_dispersion_imag
_atom_type_scat_source
C C 0.0181 0.0091 'International Tables Vol C Tables 4.2.6.8 and 6.1.1.4'
H H 0.0000 0.0000 'International Tables Vol C Tables 4.2.6.8 and 6.1.1.4'
N N 0.0311 0.0180 'International Tables Vol C Tables 4.2.6.8 and 6.1.1.4'

loop_
_geom_angle_atom_site_label_1
_geom_angle_atom_site_label_2
_geom_angle_atom_site_label_3
_geom_angle
_geom_angle_site_symmetry_1
_geom_angle_site_symmetry_3
_geom_angle_publ_flag
C003 N001 C00J 125.8(2) . . ?
C00G N002 C00D 126.5(2) . . ?
N001 C003 C008 125.4(2) . . ?
N001 C003 C014 116.4(2) . . ?
C014 C003 C008 118.1(2) . . ?
C005 C004 C009 124.2(3) . . ?
C016 C004 C005 118.0(3) . . ?
C016 C004 C009 117.8(3) . . ?
C004 C005 C00J 121.1(2) . . ?
C00H C005 C004 118.2(3) . . ?
C00H C005 C00J 120.7(2) . . ?
C00I C006 H006 119.5 . . ?
C00I C006 C00L 120.9(3) . . ?
C00L C006 H006 119.5 . . ?
C00N C007 H007 120.7 . . ?
C010 C007 H007 120.7 . . ?
C010 C007 C00N 118.5(3) . . ?
C003 C008 H008 119.8 . . ?
C00N C008 C003 120.3(3) . . ?
C00N C008 H008 119.8 . . ?
C004 C009 H00A 109.5 . . ?
C004 C009 H00B 109.5 . . ?
C004 C009 H00C 109.5 . . ?
H00A C009 H00B 109.5 . . ?
H00A C009 H00C 109.5 . . ?
H00B C009 H00C 109.5 . . ?
C00E C00A H00G 120.9 . . ?
C00Z C00A H00G 120.9 . . ?
C00Z C00A C00E 118.3(3) . . ?
H00D C00B H00E 109.5 . . ?
H00D C00B H00F 109.5 . . ?
H00E C00B H00F 109.5 . . ?
C00J C00B H00D 109.5 . . ?
C00J C00B H00E 109.5 . . ?
C00J C00B H00F 109.5 . . ?
C00O C00C C00K 123.9(3) . . ?
C00S C00C C00K 117.8(3) . . ?
C00S C00C C00O 118.4(3) . . ?
N002 C00D C00O 110.1(2) . . ?
N002 C00D C00Q 108.6(2) . . ?
N002 C00D C00Y 109.6(2) . . ?
C00O C00D C00Y 112.8(2) . . ?
C00Q C00D C00O 108.7(2) . . ?
C00Q C00D C00Y 106.9(2) . . ?
C00A C00E H00J 119.3 . . ?
C00A C00E C00V 121.4(3) . . ?
C00V C00E H00J 119.3 . . ?
C00P C00F H00K 120.6 . . ?
C017 C00F H00K 120.6 . . ?
C017 C00F C00P 118.8(3) . . ?
N002 C00G C00U 116.2(3) . . ?
N002 C00G C00V 125.9(3) . . ?
C00V C00G C00U 117.9(3) . . ?
C005 C00H H00H 118.9 . . ?
C015 C00H C005 122.3(3) . . ?
C015 C00H H00H 118.9 . . ?
C006 C00I H00I 120.0 . . ?
C00M C00I C006 120.0(3) . . ?
C00M C00I H00I 120.0 . . ?
N001 C00J C005 111.0(2) . . ?
N001 C00J C00B 108.0(2) . . ?
N001 C00J C00L 107.4(2) . . ?
C005 C00J C00B 113.5(2) . . ?
C00L C00J C005 110.4(2) . . ?
C00L C00J C00B 106.3(2) . . ?
C00C C00K H00L 109.5 . . ?
C00C C00K H00O 109.5 . . ?
C00C C00K H00P 109.5 . . ?
H00L C00K H00O 109.5 . . ?
H00L C00K H00P 109.5 . . ?
H00O C00K H00P 109.5 . . ?
C006 C00L C00J 120.7(2) . . ?
C00T C00L C006 118.2(3) . . ?
C00T C00L C00J 121.0(2) . . ?
C00I C00M H00M 120.1 . . ?
C00I C00M C00X 119.8(3) . . ?
C00X C00M H00M 120.1 . . ?
C007 C00N H00N 119.3 . . ?
C008 C00N C007 121.3(3) . . ?
C008 C00N H00N 119.3 . . ?
C00C C00O C00D 121.5(2) . . ?
C00W C00O C00C 118.4(3) . . ?
C00W C00O C00D 120.1(3) . . ?
C00F C00P H00Q 119.8 . . ?
C00R C00P C00F 120.4(3) . . ?
C00R C00P H00Q 119.8 . . ?
C00R C00Q C00D 117.5(2) . . ?
C011 C00Q C00D 124.8(2) . . ?
C011 C00Q C00R 117.7(3) . . ?
C00P C00R C00Q 121.3(3) . . ?
C00P C00R H00R 119.3 . . ?
C00Q C00R H00R 119.3 . . ?
C00C C00S H00S 118.7 . . ?
C018 C00S C00C 122.5(3) . . ?
C018 C00S H00S 118.7 . . ?
C00L C00T H00T 119.7 . . ?
C00X C00T C00L 120.7(3) . . ?
C00X C00T H00T 119.7 . . ?
C00G C00U H00U 119.4 . . ?
C00Z C00U C00G 121.1(3) . . ?
C00Z C00U H00U 119.4 . . ?
C00E C00V C00G 120.0(3) . . ?
C00E C00V H00V 120.0 . . ?
C00G C00V H00V 120.0 . . ?
C00O C00W H00W 119.2 . . ?
C012 C00W C00O 121.5(3) . . ?
C012 C00W H00W 119.2 . . ?
C00M C00X C00T 120.3(3) . . ?
C00M C00X H00X 119.9 . . ?
C00T C00X H00X 119.9 . . ?
C00D C00Y H00Y 109.5 . . ?
C00D C00Y H 109.5 . . ?
C00D C00Y HA 109.5 . . ?
H00Y C00Y H 109.5 . . ?
H00Y C00Y HA 109.5 . . ?
H C00Y HA 109.5 . . ?
C00A C00Z H00Z 119.4 . . ?
C00U C00Z C00A 121.2(3) . . ?
C00U C00Z H00Z 119.4 . . ?
C007 C010 H010 119.3 . . ?
C007 C010 C014 121.4(3) . . ?
C014 C010 H010 119.3 . . ?
C00Q C011 H011 119.5 . . ?
C00Q C011 C017 121.0(3) . . ?
C017 C011 H011 119.5 . . ?
C00W C012 H012 120.1 . . ?
C018 C012 C00W 119.8(3) . . ?
C018 C012 H012 120.1 . . ?
C015 C013 H013 120.4 . . ?
C016 C013 H013 120.4 . . ?
C016 C013 C015 119.3(3) . . ?
C003 C014 H014 119.8 . . ?
C010 C014 C003 120.4(3) . . ?
C010 C014 H014 119.8 . . ?
C00H C015 H015 120.3 . . ?
C013 C015 C00H 119.4(3) . . ?
C013 C015 H015 120.3 . . ?
C004 C016 H016 118.6 . . ?
C013 C016 C004 122.8(3) . . ?
C013 C016 H016 118.6 . . ?
C00F C017 C011 120.8(3) . . ?
C00F C017 H017 119.6 . . ?
C011 C017 H017 119.6 . . ?
C00S C018 C012 119.4(3) . . ?
C00S C018 H018 120.3 . . ?
C012 C018 H018 120.3 . . ?

loop_
_geom_bond_atom_site_label_1
_geom_bond_atom_site_label_2
_geom_bond_distance
_geom_bond_site_symmetry_2
_geom_bond_publ_flag
N001 C003 1.388(3) . ?
N001 C00J 1.479(3) . ?
N002 C00D 1.468(4) . ?
N002 C00G 1.396(4) . ?
C003 C008 1.407(4) . ?
C003 C014 1.405(4) . ?
C004 C005 1.412(4) . ?
C004 C009 1.511(4) . ?
C004 C016 1.396(4) . ?
C005 C00H 1.393(4) . ?
C005 C00J 1.541(4) . ?
C006 H006 0.9500 . ?
C006 C00I 1.394(4) . ?
C006 C00L 1.397(4) . ?
C007 H007 0.9500 . ?
C007 C00N 1.390(5) . ?
C007 C010 1.384(5) . ?
C008 H008 0.9500 . ?
C008 C00N 1.386(4) . ?
C009 H00A 0.9800 . ?
C009 H00B 0.9800 . ?
C009 H00C 0.9800 . ?
C00A H00G 0.9500 . ?
C00A C00E 1.386(5) . ?
C00A C00Z 1.383(5) . ?
C00B H00D 0.9800 . ?
C00B H00E 0.9800 . ?
C00B H00F 0.9800 . ?
C00B C00J 1.545(4) . ?
C00C C00K 1.513(4) . ?
C00C C00O 1.406(4) . ?
C00C C00S 1.400(4) . ?
C00D C00O 1.543(4) . ?
C00D C00Q 1.541(4) . ?
C00D C00Y 1.547(4) . ?
C00E H00J 0.9500 . ?
C00E C00V 1.392(4) . ?
C00F H00K 0.9500 . ?
C00F C00P 1.389(5) . ?
C00F C017 1.388(5) . ?
C00G C00U 1.402(4) . ?
C00G C00V 1.397(4) . ?
C00H H00H 0.9500 . ?
C00H C015 1.381(4) . ?
C00I H00I 0.9500 . ?
C00I C00M 1.380(5) . ?
C00J C00L 1.538(4) . ?
C00K H00L 0.9800 . ?
C00K H00O 0.9800 . ?
C00K H00P 0.9800 . ?
C00L C00T 1.394(4) . ?
C00M H00M 0.9500 . ?
C00M C00X 1.383(5) . ?
C00N H00N 0.9500 . ?
C00O C00W 1.398(4) . ?
C00P H00Q 0.9500 . ?
C00P C00R 1.386(4) . ?
C00Q C00R 1.402(4) . ?
C00Q C011 1.390(4) . ?
C00R H00R 0.9500 . ?
C00S H00S 0.9500 . ?
C00S C018 1.370(5) . ?
C00T H00T 0.9500 . ?
C00T C00X 1.392(4) . ?
C00U H00U 0.9500 . ?
C00U C00Z 1.371(5) . ?
C00V H00V 0.9500 . ?
C00W H00W 0.9500 . ?
C00W C012 1.394(5) . ?
C00X H00X 0.9500 . ?
C00Y H00Y 0.9800 . ?
C00Y H 0.9800 . ?
C00Y HA 0.9800 . ?
C00Z H00Z 0.9500 . ?
C010 H010 0.9500 . ?
C010 C014 1.388(4) . ?
C011 H011 0.9500 . ?
C011 C017 1.393(4) . ?
C012 H012 0.9500 . ?
C012 C018 1.372(6) . ?
C013 H013 0.9500 . ?
C013 C015 1.379(5) . ?
C013 C016 1.369(5) . ?
C014 H014 0.9500 . ?
C015 H015 0.9500 . ?
C016 H016 0.9500 . ?
C017 H017 0.9500 . ?
C018 H018 0.9500 . ?

loop_
_geom_torsion_atom_site_label_1
_geom_torsion_atom_site_label_2
_geom_torsion_atom_site_label_3
_geom_torsion_atom_site_label_4
_geom_torsion
_geom_torsion_site_symmetry_1
_geom_torsion_site_symmetry_2
_geom_torsion_site_symmetry_3
_geom_torsion_site_symmetry_4
_geom_torsion_publ_flag
N001 C003 C008 C00N -178.5(3) . . . . ?
N001 C003 C014 C010 179.4(3) . . . . ?
N001 C00J C00L C006 150.2(2) . . . . ?
N001 C00J C00L C00T -33.8(3) . . . . ?
N002 C00D C00O C00C -54.3(3) . . . . ?
N002 C00D C00O C00W 127.6(3) . . . . ?
N002 C00D C00Q C00R 171.2(2) . . . . ?
N002 C00D C00Q C011 -11.0(4) . . . . ?
N002 C00G C00U C00Z -176.8(3) . . . . ?
N002 C00G C00V C00E 176.4(3) . . . . ?
C003 N001 C00J C005 -44.5(4) . . . . ?
C003 N001 C00J C00B 80.6(3) . . . . ?
C003 N001 C00J C00L -165.2(2) . . . . ?
C003 C008 C00N C007 -1.0(4) . . . . ?
C004 C005 C00H C015 0.5(4) . . . . ?
C004 C005 C00J N001 -51.6(3) . . . . ?
C004 C005 C00J C00B -173.5(2) . . . . ?
C004 C005 C00J C00L 67.3(3) . . . . ?
C005 C004 C016 C013 0.7(4) . . . . ?
C005 C00H C015 C013 1.0(5) . . . . ?
C005 C00J C00L C006 29.1(3) . . . . ?
C005 C00J C00L C00T -154.9(3) . . . . ?
C006 C00I C00M C00X -0.8(5) . . . . ?
C006 C00L C00T C00X -3.1(4) . . . . ?
C007 C010 C014 C003 -0.7(5) . . . . ?
C008 C003 C014 C010 -0.1(4) . . . . ?
C009 C004 C005 C00H 178.4(3) . . . . ?
C009 C004 C005 C00J -0.4(4) . . . . ?
C009 C004 C016 C013 -179.1(3) . . . . ?
C00A C00E C00V C00G 1.4(5) . . . . ?
C00B C00J C00L C006 -94.4(3) . . . . ?
C00B C00J C00L C00T 81.7(3) . . . . ?
C00C C00O C00W C012 -0.1(4) . . . . ?
C00C C00S C018 C012 0.9(5) . . . . ?
C00D N002 C00G C00U -166.2(3) . . . . ?
C00D N002 C00G C00V 15.4(4) . . . . ?
C00D C00O C00W C012 178.1(3) . . . . ?
C00D C00Q C00R C00P 177.5(3) . . . . ?
C00D C00Q C011 C017 -176.7(3) . . . . ?
C00E C00A C00Z C00U 0.2(5) . . . . ?
C00F C00P C00R C00Q -0.2(5) . . . . ?
C00G N002 C00D C00O -60.0(3) . . . . ?
C00G N002 C00D C00Q -178.9(3) . . . . ?
C00G N002 C00D C00Y 64.6(3) . . . . ?
C00G C00U C00Z C00A -0.8(5) . . . . ?
C00H C005 C00J N001 129.6(3) . . . . ?
C00H C005 C00J C00B 7.7(3) . . . . ?
C00H C005 C00J C00L -111.5(3) . . . . ?
C00I C006 C00L C00J 179.5(3) . . . . ?
C00I C006 C00L C00T 3.3(4) . . . . ?
C00I C00M C00X C00T 1.0(5) . . . . ?
C00J N001 C003 C008 -17.4(4) . . . . ?
C00J N001 C003 C014 163.1(3) . . . . ?
C00J C005 C00H C015 179.4(3) . . . . ?
C00J C00L C00T C00X -179.3(3) . . . . ?
C00K C00C C00O C00D 3.0(4) . . . . ?
C00K C00C C00O C00W -178.9(3) . . . . ?
C00K C00C C00S C018 178.4(3) . . . . ?
C00L C006 C00I C00M -1.4(4) . . . . ?
C00L C00T C00X C00M 1.0(5) . . . . ?
C00N C007 C010 C014 0.6(5) . . . . ?
C00O C00C C00S C018 -1.8(4) . . . . ?
C00O C00D C00Q C00R 51.4(3) . . . . ?
C00O C00D C00Q C011 -130.8(3) . . . . ?
C00O C00W C012 C018 -0.8(4) . . . . ?
C00P C00F C017 C011 0.4(5) . . . . ?
C00Q C00D C00O C00C 64.5(3) . . . . ?
C00Q C00D C00O C00W -113.5(3) . . . . ?
C00Q C011 C017 C00F -1.0(5) . . . . ?
C00R C00Q C011 C017 1.0(4) . . . . ?
C00S C00C C00O C00D -176.8(3) . . . . ?
C00S C00C C00O C00W 1.3(4) . . . . ?
C00U C00G C00V C00E -1.9(4) . . . . ?
C00V C00G C00U C00Z 1.7(5) . . . . ?
C00W C012 C018 C00S 0.4(5) . . . . ?
C00Y C00D C00O C00C -177.1(3) . . . . ?
C00Y C00D C00O C00W 4.8(4) . . . . ?
C00Y C00D C00Q C00R -70.6(3) . . . . ?
C00Y C00D C00Q C011 107.2(3) . . . . ?
C00Z C00A C00E C00V -0.4(5) . . . . ?
C010 C007 C00N C008 0.2(5) . . . . ?
C011 C00Q C00R C00P -0.4(4) . . . . ?
C014 C003 C008 C00N 0.9(4) . . . . ?
C015 C013 C016 C004 0.8(5) . . . . ?
C016 C004 C005 C00H -1.3(4) . . . . ?
C016 C004 C005 C00J 179.8(2) . . . . ?
C016 C013 C015 C00H -1.6(5) . . . . ?
C017 C00F C00P C00R 0.3(5) . . . . ?
